data_2212467
loop_
_publ_author_name
'Zhao-Xun Lian'
'Hao-Hong Li'

_publ_section_title
;
 Bis(ethylenediamine-\k^2^<i>N</i>,<i>N</i>')copper(II)
 9,10-dioxoanthracene-2,6-disulfonate
;
_journal_coeditor_code BI2162
_journal_issue 3
_journal_name_full 'Acta Crystallographica Section E'
_journal_page_first m853
_journal_page_last m855
_journal_paper_doi 10.1107/S1600536807008215
_journal_volume 63
_journal_year 2007
_chemical_formula_iupac '[Cu (C2 H8 N2)2] (C14 H6 O8 S2)'
_chemical_formula_moiety 'C4 H16 Cu N4 2+ , C14 H6 O8 S2 2-'
_chemical_formula_sum 'C18 H22 Cu N4 O8 S2'
_chemical_formula_weight 550.06
_chemical_name_systematic
;
Bis(ethylenediamine-\k^2^N,N')copper(II) 9,10-dioxoanthracene-2,6-disulfonate
;
_space_group_IT_number 2
_symmetry_cell_setting triclinic
_symmetry_space_group_name_Hall '-P 1'
_symmetry_space_group_name_H-M 'P -1'
_atom_sites_solution_hydrogens geom
_atom_sites_solution_primary direct
_atom_sites_solution_secondary difmap
_cell_angle_alpha 79.231(3)
_cell_angle_beta 78.946(3)
_cell_angle_gamma 75.258(3)
_cell_formula_units_Z 1
_cell_length_a 5.9738(11)
_cell_length_b 8.3196(14)
_cell_length_c 11.0372(19)
_cell_measurement_reflns_used 4412
_cell_measurement_temperature 273(2)
_cell_measurement_theta_max 18
_cell_measurement_theta_min 12
_cell_volume 515.11(16)
_computing_cell_refinement 'SAINT (Bruker, 1997)'
_computing_data_collection 'SMART (Bruker, 1997)'
_computing_data_reduction SAINT
_computing_molecular_graphics 'SHELXTL (Bruker, 1997)'
_computing_publication_material SHELXTL
_computing_structure_refinement 'SHELXL97 (Sheldrick, 1997)'
_computing_structure_solution 'SHELXS97 (Sheldrick, 1997)'
_diffrn_ambient_temperature 273(2)
_diffrn_measured_fraction_theta_full 0.980
_diffrn_measured_fraction_theta_max 0.980
_diffrn_measurement_device_type 'Bruker SMART CCD area-detector'
_diffrn_measurement_method \w
_diffrn_radiation_monochromator graphite
_diffrn_radiation_source 'fine-focus sealed tube'
_diffrn_radiation_type MoK\a
_diffrn_radiation_wavelength 0.71073
_diffrn_reflns_av_R_equivalents 0.0189
_diffrn_reflns_av_sigmaI/netI 0.0307
_diffrn_reflns_limit_h_max 7
_diffrn_reflns_limit_h_min -7
_diffrn_reflns_limit_k_max 10
_diffrn_reflns_limit_k_min -10
_diffrn_reflns_limit_l_max 14
_diffrn_reflns_limit_l_min -14
_diffrn_reflns_number 4412
_diffrn_reflns_theta_full 27.04
_diffrn_reflns_theta_max 27.04
_diffrn_reflns_theta_min 1.90
_diffrn_standards_number 0
_exptl_absorpt_coefficient_mu 1.321
_exptl_absorpt_correction_T_max 0.77
_exptl_absorpt_correction_T_min 0.67
_exptl_absorpt_correction_type multi-scan
_exptl_absorpt_process_details '(SADABS; Sheldrick, 1996)'
_exptl_crystal_colour blue
_exptl_crystal_density_diffrn 1.773
_exptl_crystal_density_method 'not measured'
_exptl_crystal_description block
_exptl_crystal_F_000 283
_exptl_crystal_size_max 0.32
_exptl_crystal_size_mid 0.26
_exptl_crystal_size_min 0.20
_refine_diff_density_max 0.488
_refine_diff_density_min -0.229
_refine_ls_extinction_method none
_refine_ls_goodness_of_fit_ref 1.085
_refine_ls_hydrogen_treatment constr
_refine_ls_matrix_type full
_refine_ls_number_parameters 151
_refine_ls_number_reflns 2228
_refine_ls_number_restraints 0
_refine_ls_restrained_S_all 1.085
_refine_ls_R_factor_all 0.0478
_refine_ls_R_factor_gt 0.0331
_refine_ls_shift/su_max 0.000
_refine_ls_shift/su_mean 0.000
_refine_ls_structure_factor_coef Fsqd
_refine_ls_weighting_details 'calc w = 1/[\s^2^(Fo^2^)+(0.0406P)^2^+0.2691P] where P=(Fo^2^+2Fc^2^)/3'
_refine_ls_weighting_scheme calc
_refine_ls_wR_factor_gt 0.0805
_refine_ls_wR_factor_ref 0.0873
_reflns_number_gt 1760
_reflns_number_total 2228
_reflns_threshold_expression I>2\s(I)
_cod_data_source_file bi2162.cif
_cod_data_source_block I
_cod_database_code 2212467
_cod_database_fobs_code 2212467

loop_
_symmetry_equiv_pos_as_xyz
'x, y, z'
'-x, -y, -z'

loop_
_atom_site_type_symbol
_atom_site_label
_atom_site_fract_x
_atom_site_fract_y
_atom_site_fract_z
_atom_site_U_iso_or_equiv
_atom_site_adp_type
_atom_site_calc_flag
_atom_site_refinement_flags
_atom_site_occupancy
Cu Cu1 0.0000 0.0000 0.5000 0.03089(15) Uani d S 1
S S1 0.30573(11) 0.19633(8) 0.25059(6) 0.02894(16) Uani d . 1
O O1 0.1407(3) 0.3498(2) 0.2788(2) 0.0463(5) Uani d . 1
O O2 0.4030(3) 0.0987(3) 0.36019(17) 0.0415(5) Uani d . 1
O O3 0.2160(4) 0.0968(3) 0.18533(19) 0.0469(5) Uani d . 1
O O4 0.7449(3) 0.6970(2) 0.16757(18) 0.0412(5) Uani d . 1
N N1 0.0702(4) 0.1022(3) 0.6340(2) 0.0340(5) Uani d . 1
H H1A 0.0084 0.0559 0.7093 0.041 Uiso calc R 1
H H1B 0.2261 0.0834 0.6314 0.041 Uiso calc R 1
N N2 -0.2309(4) 0.2193(3) 0.4660(2) 0.0339(5) Uani d . 1
H H2A -0.1750 0.2811 0.3961 0.041 Uiso calc R 1
H H2B -0.3673 0.2008 0.4553 0.041 Uiso calc R 1
C C1 0.5428(4) 0.2597(3) 0.1453(2) 0.0253(5) Uani d . 1
C C2 0.6675(4) 0.1612(3) 0.0547(2) 0.0308(5) Uani d . 1
H H2 0.6242 0.0641 0.0474 0.037 Uiso calc R 1
C C3 0.8557(4) 0.2087(3) -0.0241(2) 0.0297(5) Uani d . 1
H H3 0.9379 0.1439 -0.0855 0.036 Uiso calc R 1
C C4 0.9239(4) 0.3528(3) -0.0127(2) 0.0247(5) Uani d . 1
C C5 0.7957(4) 0.4525(3) 0.0770(2) 0.0238(5) Uani d . 1
C C6 0.6032(4) 0.4060(3) 0.1557(2) 0.0262(5) Uani d . 1
H H6 0.5160 0.4728 0.2149 0.031 Uiso calc R 1
C C7 0.8628(4) 0.6067(3) 0.0930(2) 0.0261(5) Uani d . 1
C C8 -0.0320(6) 0.2842(4) 0.6140(3) 0.0457(7) Uani d . 1
H H8A 0.0694 0.3404 0.5500 0.055 Uiso calc R 1
H H8B -0.0499 0.3307 0.6905 0.055 Uiso calc R 1
C C9 -0.2673(5) 0.3092(4) 0.5739(3) 0.0448(7) Uani d . 1
H H9A -0.3747 0.2647 0.6416 0.054 Uiso calc R 1
H H9B -0.3328 0.4279 0.5508 0.054 Uiso calc R 1

loop_
_atom_site_aniso_label
_atom_site_aniso_U_11
_atom_site_aniso_U_22
_atom_site_aniso_U_33
_atom_site_aniso_U_12
_atom_site_aniso_U_13
_atom_site_aniso_U_23
Cu1 0.0393(3) 0.0274(2) 0.0276(3) -0.00766(19) -0.00812(19) -0.00460(18)
S1 0.0268(3) 0.0330(3) 0.0284(3) -0.0147(3) -0.0017(2) 0.0006(3)
O1 0.0340(11) 0.0399(11) 0.0571(13) -0.0091(9) 0.0099(9) -0.0037(10)
O2 0.0419(11) 0.0503(12) 0.0315(10) -0.0176(9) -0.0063(8) 0.0068(9)
O3 0.0473(12) 0.0614(13) 0.0432(12) -0.0356(11) -0.0035(9) -0.0064(10)
O4 0.0389(11) 0.0414(11) 0.0460(12) -0.0165(9) 0.0110(9) -0.0211(9)
N1 0.0412(13) 0.0335(12) 0.0304(12) -0.0144(10) -0.0071(10) -0.0025(9)
N2 0.0335(12) 0.0355(12) 0.0334(12) -0.0102(9) -0.0037(9) -0.0053(9)
C1 0.0227(12) 0.0304(12) 0.0234(12) -0.0116(9) -0.0036(9) 0.0021(9)
C2 0.0339(14) 0.0280(13) 0.0354(14) -0.0153(10) -0.0046(11) -0.0063(10)
C3 0.0324(14) 0.0292(13) 0.0294(13) -0.0110(10) 0.0003(10) -0.0084(10)
C4 0.0270(12) 0.0244(12) 0.0242(12) -0.0094(9) -0.0046(9) -0.0016(9)
C5 0.0238(12) 0.0250(12) 0.0234(12) -0.0078(9) -0.0033(9) -0.0027(9)
C6 0.0257(12) 0.0314(13) 0.0233(12) -0.0104(10) -0.0018(9) -0.0049(10)
C7 0.0273(12) 0.0273(12) 0.0240(12) -0.0077(10) -0.0021(10) -0.0040(10)
C8 0.067(2) 0.0342(15) 0.0428(17) -0.0172(14) -0.0134(15) -0.0106(13)
C9 0.0486(18) 0.0368(16) 0.0461(17) -0.0004(13) -0.0053(14) -0.0130(13)

loop_
_atom_type_symbol
_atom_type_description
_atom_type_scat_dispersion_real
_atom_type_scat_dispersion_imag
_atom_type_scat_source
C C 0.0033 0.0016 'International Tables Vol C Tables 4.2.6.8 and 6.1.1.4'
H H 0.0000 0.0000 'International Tables Vol C Tables 4.2.6.8 and 6.1.1.4'
N N 0.0061 0.0033 'International Tables Vol C Tables 4.2.6.8 and 6.1.1.4'
O O 0.0106 0.0060 'International Tables Vol C Tables 4.2.6.8 and 6.1.1.4'
S S 0.1246 0.1234 'International Tables Vol C Tables 4.2.6.8 and 6.1.1.4'
Cu Cu 0.3201 1.2651 'International Tables Vol C Tables 4.2.6.8 and 6.1.1.4'

loop_
_geom_angle_atom_site_label_1
_geom_angle_atom_site_label_2
_geom_angle_atom_site_label_3
_geom_angle_site_symmetry_1
_geom_angle_site_symmetry_3
_geom_angle
_geom_angle_publ_flag
N1 Cu1 N1 . 2_556 180.0 ?
N1 Cu1 N2 . 2_556 94.83(9) y
N1 Cu1 N2 2_556 2_556 85.17(9) ?
N1 Cu1 N2 . . 85.17(9) y
N1 Cu1 N2 2_556 . 94.83(9) ?
N2 Cu1 N2 2_556 . 180.0 ?
O3 S1 O1 . . 113.59(13) ?
O3 S1 O2 . . 112.45(12) ?
O1 S1 O2 . . 112.11(13) ?
O3 S1 C1 . . 105.75(11) ?
O1 S1 C1 . . 105.80(12) ?
O2 S1 C1 . . 106.42(11) ?
C8 N1 Cu1 . . 108.41(17) ?
C8 N1 H1A . . 110.0 ?
Cu1 N1 H1A . . 110.0 ?
C8 N1 H1B . . 110.0 ?
Cu1 N1 H1B . . 110.0 ?
H1A N1 H1B . . 108.4 ?
C9 N2 Cu1 . . 107.83(17) ?
C9 N2 H2A . . 110.1 ?
Cu1 N2 H2A . . 110.1 ?
C9 N2 H2B . . 110.1 ?
Cu1 N2 H2B . . 110.1 ?
H2A N2 H2B . . 108.5 ?
C6 C1 C2 . . 120.8(2) ?
C6 C1 S1 . . 119.33(19) ?
C2 C1 S1 . . 119.87(18) ?
C3 C2 C1 . . 119.5(2) ?
C3 C2 H2 . . 120.3 ?
C1 C2 H2 . . 120.3 ?
C2 C3 C4 . . 120.6(2) ?
C2 C3 H3 . . 119.7 ?
C4 C3 H3 . . 119.7 ?
C3 C4 C5 . . 119.5(2) ?
C3 C4 C7 . 2_765 119.1(2) ?
C5 C4 C7 . 2_765 121.3(2) ?
C6 C5 C4 . . 119.9(2) ?
C6 C5 C7 . . 118.7(2) ?
C4 C5 C7 . . 121.4(2) ?
C1 C6 C5 . . 119.6(2) ?
C1 C6 H6 . . 120.2 ?
C5 C6 H6 . . 120.2 ?
O4 C7 C4 . 2_765 121.5(2) ?
O4 C7 C5 . . 121.1(2) ?
C4 C7 C5 2_765 . 117.3(2) ?
N1 C8 C9 . . 107.7(2) ?
N1 C8 H8A . . 110.2 ?
C9 C8 H8A . . 110.2 ?
N1 C8 H8B . . 110.2 ?
C9 C8 H8B . . 110.2 ?
H8A C8 H8B . . 108.5 ?
N2 C9 C8 . . 107.3(2) ?
N2 C9 H9A . . 110.2 ?
C8 C9 H9A . . 110.2 ?
N2 C9 H9B . . 110.2 ?
C8 C9 H9B . . 110.2 ?
H9A C9 H9B . . 108.5 ?

loop_
_geom_bond_atom_site_label_1
_geom_bond_atom_site_label_2
_geom_bond_site_symmetry_2
_geom_bond_distance
_geom_bond_publ_flag
Cu1 N1 . 1.994(2) y
Cu1 N1 2_556 1.994(2) ?
Cu1 N2 2_556 2.009(2) ?
Cu1 N2 . 2.009(2) y
S1 O3 . 1.445(2) ?
S1 O1 . 1.445(2) ?
S1 O2 . 1.4569(19) ?
S1 C1 . 1.776(2) ?
O4 C7 . 1.216(3) ?
N1 C8 . 1.473(4) ?
N1 H1A . 0.900 ?
N1 H1B . 0.900 ?
N2 C9 . 1.476(3) ?
N2 H2A . 0.900 ?
N2 H2B . 0.900 ?
C1 C6 . 1.384(3) ?
C1 C2 . 1.392(4) ?
C2 C3 . 1.378(3) ?
C2 H2 . 0.930 ?
C3 C4 . 1.395(3) ?
C3 H3 . 0.930 ?
C4 C5 . 1.396(3) ?
C4 C7 2_765 1.482(3) ?
C5 C6 . 1.394(3) ?
C5 C7 . 1.487(3) ?
C6 H6 . 0.930 ?
C7 C4 2_765 1.482(3) ?
C8 C9 . 1.507(4) ?
C8 H8A . 0.970 ?
C8 H8B . 0.970 ?
C9 H9A . 0.970 ?
C9 H9B . 0.970 ?

loop_
_geom_hbond_atom_site_label_D
_geom_hbond_atom_site_label_H
_geom_hbond_atom_site_label_A
_geom_hbond_site_symmetry_A
_geom_hbond_distance_DH
_geom_hbond_distance_HA
_geom_hbond_distance_DA
_geom_hbond_angle_DHA
N1 H1A O3 2_556 0.90 2.12 2.922(3) 148.5
N1 H1B O2 2_656 0.90 2.35 3.172(3) 151.5
N2 H2A O1 . 0.90 2.21 3.000(3) 145.8
N2 H2B O2 1_455 0.90 2.28 3.113(3) 154.4
